data_7052599
loop_
_publ_author_name
'Costa, Roshinee'
'Schick, Andrew J.'
'Paul, Nathan B.'
'Durfee, William S.'
'Ziegler, Christopher J.'

_publ_section_title
;
 Hydroxybenziphthalocyanines: non-aromatic phthalocyanine analogues
 that exhibit strong UV-visible absorptions
;
_journal_issue 4
_journal_name_full 'New Journal of Chemistry'
_journal_page_first 794
_journal_paper_doi 10.1039/c0nj00500b
_journal_volume 35
_journal_year 2011
_chemical_formula_sum 'C32 H26 N8 O2'
_chemical_formula_weight 554.61
_chemical_name_systematic
; 
 ? 
;
_space_group_IT_number 33
_symmetry_cell_setting orthorhombic
_symmetry_space_group_name_Hall 'P 2c -2n'
_symmetry_space_group_name_H-M 'P n a 21'
_atom_sites_solution_hydrogens geom
_atom_sites_solution_primary direct
_atom_sites_solution_secondary difmap
_audit_creation_method SHELXL-97
_cell_angle_alpha 90.00
_cell_angle_beta 90.00
_cell_angle_gamma 90.00
_cell_formula_units_Z 4
_cell_length_a 15.039(7)
_cell_length_b 12.809(6)
_cell_length_c 14.218(6)
_cell_measurement_reflns_used 3694
_cell_measurement_temperature 100(2)
_cell_measurement_theta_max 22.68
_cell_measurement_theta_min 2.53
_cell_volume 2739(2)
_computing_cell_refinement 'Bruker SMART'
_computing_data_collection 'Bruker SMART'
_computing_data_reduction 'Bruker SAINT'
_computing_molecular_graphics 'Bruker SHELXTL'
_computing_publication_material 'Bruker SHELXTL'
_computing_structure_refinement 'SHELXL-97 (Sheldrick, 1997)'
_computing_structure_solution 'SHELXS-97 (Sheldrick, 1990)'
_diffrn_ambient_temperature 100(2)
_diffrn_measured_fraction_theta_full 0.964
_diffrn_measured_fraction_theta_max 0.964
_diffrn_measurement_device_type 'CCD area detector'
_diffrn_measurement_method 'phi and omega scans'
_diffrn_radiation_monochromator graphite
_diffrn_radiation_source 'fine-focus sealed tube'
_diffrn_radiation_type MoK\a
_diffrn_radiation_wavelength 0.71073
_diffrn_reflns_av_R_equivalents 0.0536
_diffrn_reflns_av_sigmaI/netI 0.0579
_diffrn_reflns_limit_h_max 19
_diffrn_reflns_limit_h_min -19
_diffrn_reflns_limit_k_max 16
_diffrn_reflns_limit_k_min -16
_diffrn_reflns_limit_l_max 18
_diffrn_reflns_limit_l_min -18
_diffrn_reflns_number 22126
_diffrn_reflns_theta_full 28.27
_diffrn_reflns_theta_max 28.27
_diffrn_reflns_theta_min 2.09
_exptl_absorpt_coefficient_mu 0.089
_exptl_absorpt_correction_T_max 0.9956
_exptl_absorpt_correction_T_min 0.9739
_exptl_absorpt_correction_type multi-scan
_exptl_absorpt_process_details 'SADABS (Sheldrick, 2001)'
_exptl_crystal_colour red
_exptl_crystal_density_diffrn 1.345
_exptl_crystal_density_meas ?
_exptl_crystal_density_method 'not measured'
_exptl_crystal_description block
_exptl_crystal_F_000 1160
_exptl_crystal_size_max 0.30
_exptl_crystal_size_mid 0.20
_exptl_crystal_size_min 0.05
_refine_diff_density_max 0.276
_refine_diff_density_min -0.164
_refine_diff_density_rms 0.045
_refine_ls_abs_structure_details 'Flack H D (1983), Acta Cryst. A39, 876-881'
_refine_ls_abs_structure_Flack -0.5(13)
_refine_ls_extinction_method none
_refine_ls_goodness_of_fit_ref 1.025
_refine_ls_hydrogen_treatment mixed
_refine_ls_matrix_type full
_refine_ls_number_parameters 395
_refine_ls_number_reflns 6362
_refine_ls_number_restraints 1
_refine_ls_restrained_S_all 1.025
_refine_ls_R_factor_all 0.0690
_refine_ls_R_factor_gt 0.0496
_refine_ls_shift/su_max 0.000
_refine_ls_shift/su_mean 0.000
_refine_ls_structure_factor_coef Fsqd
_refine_ls_weighting_details 'calc w=1/[\s^2^(Fo^2^)+(0.0470P)^2^+0.0000P] where P=(Fo^2^+2Fc^2^)/3'
_refine_ls_weighting_scheme calc
_refine_ls_wR_factor_gt 0.0992
_refine_ls_wR_factor_ref 0.1080
_reflns_number_gt 5080
_reflns_number_total 6362
_reflns_threshold_expression >2sigma(I)
_cod_data_source_file c0nj00500b.txt
_cod_data_source_block 7
_cod_depositor_comments
;
The following automatic conversions were performed:
'_symmetry_cell_setting' value 'Orthorhombic' changed to 'orthorhombic'
according to '/home/saulius/struct/CIF-dictionaries/cif_core.dic'
dictionary named 'cif_core.dic' version 2.4.1 from 2010-06-29.

Automatic conversion script
Id: cif_fix_enum 1555 2011-01-17 13:19:09Z saulius 

The following automatic conversions were performed:

'_exptl_crystal_density_meas' value 'not measured' was changed to '?'
- the value is perceived as not measured.

Automatic conversion script
Id: cif_fix_values 3008 2015-01-20 13:52:24Z robertas 
;
_cod_original_sg_symbol_H-M Pna2(1)
_cod_database_code 7052599

loop_
_symmetry_equiv_pos_as_xyz
'x, y, z'
'-x, -y, z+1/2'
'x+1/2, -y+1/2, z'
'-x+1/2, y+1/2, z+1/2'

loop_
_atom_site_label
_atom_site_type_symbol
_atom_site_fract_x
_atom_site_fract_y
_atom_site_fract_z
_atom_site_U_iso_or_equiv
_atom_site_adp_type
_atom_site_occupancy
_atom_site_symmetry_multiplicity
_atom_site_calc_flag
_atom_site_refinement_flags
_atom_site_disorder_assembly
_atom_site_disorder_group
C1 C 0.17424(15) 0.35828(16) 0.97006(15) 0.0250(5) Uani 1 1 d . . .
C2 C 0.26952(14) 0.34946(17) 0.99335(15) 0.0252(5) Uani 1 1 d . . .
C3 C 0.31519(16) 0.3453(2) 1.07783(17) 0.0327(6) Uani 1 1 d . . .
H3 H 0.2845 0.3451 1.1362 0.039 Uiso 1 1 calc R . .
C4 C 0.40740(16) 0.3416(2) 1.07414(18) 0.0363(6) Uani 1 1 d . . .
H4 H 0.4406 0.3398 1.1310 0.044 Uiso 1 1 calc R . .
C5 C 0.45199(15) 0.34045(19) 0.98797(18) 0.0328(5) Uani 1 1 d . . .
H5 H 0.5151 0.3367 0.9871 0.039 Uiso 1 1 calc R . .
C6 C 0.40565(15) 0.34474(17) 0.90363(16) 0.0286(5) Uani 1 1 d . . .
H6 H 0.4359 0.3435 0.8450 0.034 Uiso 1 1 calc R . .
C7 C 0.31401(15) 0.35091(17) 0.90775(16) 0.0252(5) Uani 1 1 d . . .
C8 C 0.24630(14) 0.36758(16) 0.83363(15) 0.0228(5) Uani 1 1 d . . .
C10 C 0.20692(14) 0.42313(16) 0.67703(15) 0.0233(5) Uani 1 1 d . . .
C11 C 0.11241(14) 0.42403(17) 0.67503(15) 0.0249(5) Uani 1 1 d . . .
C12 C 0.06982(13) 0.47182(19) 0.60080(16) 0.0266(5) Uani 1 1 d . . .
H12 H 0.0067 0.4749 0.6023 0.032 Uiso 1 1 calc R . .
C13 C 0.11311(15) 0.51607(17) 0.52357(15) 0.0241(5) Uani 1 1 d . . .
C14 C 0.20790(14) 0.50897(17) 0.51979(15) 0.0226(5) Uani 1 1 d . . .
C15 C 0.24922(13) 0.46373(17) 0.59782(16) 0.0234(4) Uani 1 1 d . . .
H15 H 0.3123 0.4603 0.5968 0.028 Uiso 1 1 calc R . .
C16 C 0.24957(14) 0.57484(16) 0.36566(15) 0.0232(5) Uani 1 1 d . . .
C17 C 0.31805(15) 0.59317(16) 0.29258(15) 0.0240(5) Uani 1 1 d . . .
C18 C 0.40792(15) 0.57160(18) 0.28908(16) 0.0281(5) Uani 1 1 d . . .
H18 H 0.4377 0.5404 0.3409 0.034 Uiso 1 1 calc R . .
C19 C 0.45360(16) 0.59730(19) 0.20668(16) 0.0306(5) Uani 1 1 d . . .
H19 H 0.5156 0.5838 0.2026 0.037 Uiso 1 1 calc R . .
C20 C 0.41011(16) 0.64211(19) 0.13087(16) 0.0302(5) Uani 1 1 d . . .
H20 H 0.4431 0.6598 0.0761 0.036 Uiso 1 1 calc R . .
C21 C 0.31982(16) 0.66164(18) 0.13324(16) 0.0282(5) Uani 1 1 d . . .
H21 H 0.2899 0.6919 0.0811 0.034 Uiso 1 1 calc R . .
C22 C 0.27450(15) 0.63532(17) 0.21498(15) 0.0250(5) Uani 1 1 d . . .
C23 C 0.17930(15) 0.64078(16) 0.24139(16) 0.0241(5) Uani 1 1 d . . .
C24 C 0.11096(19) 0.6332(2) 0.94619(19) 0.0409(6) Uani 1 1 d . . .
H24 H 0.1033 0.5750 0.9867 0.049 Uiso 1 1 calc R . .
C25 C 0.1058(2) 0.6160(2) 0.85065(19) 0.0471(7) Uani 1 1 d . . .
H25 H 0.0941 0.5482 0.8266 0.057 Uiso 1 1 calc R . .
C26 C 0.11790(18) 0.6989(2) 0.79127(19) 0.0403(6) Uani 1 1 d . . .
H26 H 0.1160 0.6897 0.7250 0.048 Uiso 1 1 calc R . .
C27 C 0.13285(18) 0.7952(2) 0.82933(17) 0.0394(6) Uani 1 1 d . . .
H27 H 0.1409 0.8543 0.7899 0.047 Uiso 1 1 calc R . .
C28 C 0.13607(17) 0.8054(2) 0.92608(17) 0.0377(6) Uani 1 1 d . . .
H28 H 0.1460 0.8728 0.9517 0.045 Uiso 1 1 calc R . .
C29 C 0.12007(16) 0.3272(2) 0.31071(18) 0.0360(6) Uani 1 1 d . . .
H29 H 0.1137 0.4003 0.3199 0.043 Uiso 1 1 calc R . .
C30 C 0.12049(17) 0.2635(2) 0.38890(18) 0.0387(6) Uani 1 1 d . . .
H30 H 0.1152 0.2921 0.4503 0.046 Uiso 1 1 calc R . .
C31 C 0.12876(17) 0.15771(19) 0.37598(18) 0.0369(6) Uani 1 1 d . . .
H31 H 0.1285 0.1117 0.4284 0.044 Uiso 1 1 calc R . .
C32 C 0.13740(17) 0.1192(2) 0.28631(18) 0.0343(6) Uani 1 1 d . . .
H32 H 0.1435 0.0464 0.2755 0.041 Uiso 1 1 calc R . .
C33 C 0.13699(16) 0.18870(19) 0.21242(17) 0.0324(6) Uani 1 1 d . . .
H33 H 0.1434 0.1617 0.1506 0.039 Uiso 1 1 calc R . .
H34 H 0.1307(15) 0.6991(19) 0.1265(19) 0.032(7) Uiso 1 1 d . . .
H35 H 0.053(2) 0.665(2) 0.202(2) 0.054(9) Uiso 1 1 d . . .
H36 H 0.1182(19) 0.350(2) 1.103(2) 0.062(9) Uiso 1 1 d . . .
H37 H 0.0519(19) 0.369(2) 1.011(2) 0.052(9) Uiso 1 1 d . . .
N1 N 0.10780(14) 0.36001(16) 1.03115(14) 0.0281(4) Uani 1 1 d . . .
N2 N 0.16252(12) 0.36772(14) 0.87716(13) 0.0253(4) Uani 1 1 d . . .
N4 N 0.26763(12) 0.53755(14) 0.44741(12) 0.0237(4) Uani 1 1 d . . .
N5 N 0.16647(12) 0.60389(14) 0.32792(13) 0.0242(4) Uani 1 1 d . . .
N6 N 0.11501(14) 0.67401(15) 0.18650(14) 0.0278(4) Uani 1 1 d . . .
N7 N 0.12594(13) 0.72560(16) 0.98547(14) 0.0349(5) Uani 1 1 d . . .
N8 N 0.12812(13) 0.29157(15) 0.22248(14) 0.0314(5) Uani 1 1 d . . .
N3 N 0.26597(12) 0.38854(14) 0.74762(12) 0.0245(4) Uani 1 1 d . . .
O1 O 0.05941(10) 0.38021(12) 0.74091(11) 0.0300(4) Uani 1 1 d . . .
H1 H 0.0910 0.3531 0.7831 0.045 Uiso 1 1 calc R . .
O2 O 0.06054(10) 0.56205(12) 0.45898(10) 0.0311(4) Uani 1 1 d . . .
H2 H 0.0921 0.5864 0.4154 0.047 Uiso 1 1 calc R . .

loop_
_atom_site_aniso_label
_atom_site_aniso_U_11
_atom_site_aniso_U_22
_atom_site_aniso_U_33
_atom_site_aniso_U_23
_atom_site_aniso_U_13
_atom_site_aniso_U_12
C1 0.0299(12) 0.0262(11) 0.0188(12) 0.0034(9) 0.0004(9) 0.0000(9)
C2 0.0262(12) 0.0299(12) 0.0197(11) 0.0021(10) 0.0005(10) -0.0005(9)
C3 0.0327(14) 0.0450(15) 0.0205(12) 0.0070(11) -0.0018(10) -0.0016(11)
C4 0.0332(14) 0.0521(16) 0.0236(13) 0.0084(11) -0.0061(11) -0.0022(11)
C5 0.0246(12) 0.0443(14) 0.0293(13) 0.0087(12) -0.0034(11) -0.0002(10)
C6 0.0301(12) 0.0345(13) 0.0213(12) 0.0029(10) 0.0009(10) -0.0002(10)
C7 0.0282(12) 0.0258(12) 0.0214(12) 0.0023(9) -0.0011(10) 0.0001(9)
C8 0.0259(11) 0.0250(11) 0.0176(11) 0.0007(9) -0.0008(9) -0.0013(9)
C10 0.0276(12) 0.0255(11) 0.0167(10) 0.0005(9) -0.0009(10) 0.0001(9)
C11 0.0264(12) 0.0305(12) 0.0180(11) -0.0016(9) 0.0022(10) -0.0035(9)
C12 0.0239(10) 0.0353(12) 0.0207(10) -0.0010(9) -0.0003(11) 0.0003(10)
C13 0.0283(12) 0.0271(12) 0.0169(10) 0.0016(9) -0.0015(9) 0.0023(10)
C14 0.0254(12) 0.0250(11) 0.0173(10) -0.0022(9) 0.0017(9) -0.0007(9)
C15 0.0235(10) 0.0277(11) 0.0188(10) -0.0033(9) -0.0012(10) 0.0012(9)
C16 0.0270(12) 0.0236(11) 0.0189(11) -0.0013(9) -0.0002(9) -0.0022(8)
C17 0.0293(12) 0.0277(12) 0.0151(10) -0.0008(9) -0.0015(9) -0.0027(9)
C18 0.0284(12) 0.0351(13) 0.0207(12) 0.0015(10) -0.0022(10) -0.0010(10)
C19 0.0268(12) 0.0407(13) 0.0242(12) 0.0001(10) -0.0004(10) -0.0004(10)
C20 0.0322(14) 0.0398(14) 0.0185(11) 0.0014(10) 0.0044(10) -0.0049(10)
C21 0.0335(14) 0.0340(13) 0.0172(11) 0.0020(10) -0.0018(10) -0.0028(10)
C22 0.0285(12) 0.0268(11) 0.0198(11) -0.0016(9) 0.0002(9) -0.0020(9)
C23 0.0295(12) 0.0244(11) 0.0183(11) -0.0002(9) 0.0002(10) -0.0024(9)
C24 0.0592(18) 0.0331(13) 0.0304(14) 0.0068(11) 0.0095(13) 0.0028(12)
C25 0.076(2) 0.0322(13) 0.0333(15) -0.0021(12) 0.0040(14) 0.0049(13)
C26 0.0596(18) 0.0416(16) 0.0198(12) -0.0010(11) -0.0016(12) 0.0060(12)
C27 0.0560(17) 0.0381(14) 0.0240(14) 0.0061(11) 0.0000(12) -0.0048(12)
C28 0.0458(16) 0.0393(14) 0.0279(14) 0.0026(12) -0.0023(12) -0.0147(11)
C29 0.0473(15) 0.0314(13) 0.0293(14) -0.0013(11) 0.0032(12) -0.0011(11)
C30 0.0551(17) 0.0405(15) 0.0205(13) -0.0005(11) 0.0048(11) 0.0013(12)
C31 0.0490(16) 0.0377(14) 0.0240(13) 0.0055(12) 0.0002(12) 0.0019(11)
C32 0.0418(15) 0.0323(13) 0.0290(13) -0.0005(11) -0.0004(11) 0.0050(11)
C33 0.0370(13) 0.0386(14) 0.0216(12) -0.0044(11) 0.0002(10) 0.0028(11)
N1 0.0267(11) 0.0407(12) 0.0171(10) 0.0052(9) 0.0002(8) 0.0031(9)
N2 0.0264(10) 0.0319(10) 0.0176(9) 0.0020(8) 0.0008(8) -0.0007(8)
N4 0.0264(10) 0.0282(10) 0.0166(9) 0.0019(7) 0.0015(8) -0.0004(8)
N5 0.0259(9) 0.0284(9) 0.0182(9) 0.0008(8) -0.0014(8) 0.0006(8)
N6 0.0286(11) 0.0373(11) 0.0173(10) 0.0055(9) 0.0002(9) -0.0005(9)
N7 0.0388(12) 0.0421(12) 0.0239(11) 0.0052(10) 0.0018(9) -0.0037(9)
N8 0.0369(12) 0.0355(11) 0.0219(11) 0.0026(9) 0.0028(9) 0.0023(9)
N3 0.0270(10) 0.0287(10) 0.0179(10) 0.0004(8) 0.0000(8) -0.0001(8)
O1 0.0259(8) 0.0448(10) 0.0193(8) 0.0079(7) -0.0020(7) -0.0042(7)
O2 0.0270(9) 0.0457(10) 0.0205(9) 0.0098(7) 0.0004(7) 0.0046(7)

loop_
_atom_type_symbol
_atom_type_description
_atom_type_scat_dispersion_real
_atom_type_scat_dispersion_imag
_atom_type_scat_source
C C 0.0033 0.0016 'International Tables Vol C Tables 4.2.6.8 and 6.1.1.4'
H H 0.0000 0.0000 'International Tables Vol C Tables 4.2.6.8 and 6.1.1.4'
N N 0.0061 0.0033 'International Tables Vol C Tables 4.2.6.8 and 6.1.1.4'
O O 0.0106 0.0060 'International Tables Vol C Tables 4.2.6.8 and 6.1.1.4'

loop_
_geom_angle_atom_site_label_1
_geom_angle_atom_site_label_2
_geom_angle_atom_site_label_3
_geom_angle
_geom_angle_site_symmetry_1
_geom_angle_site_symmetry_3
_geom_angle_publ_flag
N1 C1 N2 123.1(2) . . ?
N1 C1 C2 126.0(2) . . ?
N2 C1 C2 110.88(19) . . ?
C3 C2 C7 121.4(2) . . ?
C3 C2 C1 132.8(2) . . ?
C7 C2 C1 105.68(19) . . ?
C2 C3 C4 117.6(2) . . ?
C3 C4 C5 120.9(2) . . ?
C6 C5 C4 121.1(2) . . ?
C7 C6 C5 117.8(2) . . ?
C6 C7 C2 121.1(2) . . ?
C6 C7 C8 131.6(2) . . ?
C2 C7 C8 107.11(19) . . ?
N3 C8 N2 128.7(2) . . ?
N3 C8 C7 123.3(2) . . ?
N2 C8 C7 107.67(19) . . ?
C15 C10 N3 113.85(19) . . ?
C15 C10 C11 115.92(19) . . ?
N3 C10 C11 130.2(2) . . ?
O1 C11 C12 116.17(19) . . ?
O1 C11 C10 124.9(2) . . ?
C12 C11 C10 118.92(19) . . ?
C11 C12 C13 124.45(19) . . ?
O2 C13 C12 116.1(2) . . ?
O2 C13 C14 126.0(2) . . ?
C12 C13 C14 117.9(2) . . ?
C15 C14 N4 113.74(19) . . ?
C15 C14 C13 116.1(2) . . ?
N4 C14 C13 130.1(2) . . ?
C10 C15 C14 126.38(19) . . ?
N4 C16 N5 129.0(2) . . ?
N4 C16 C17 123.1(2) . . ?
N5 C16 C17 107.90(18) . . ?
C18 C17 C22 120.6(2) . . ?
C18 C17 C16 132.4(2) . . ?
C22 C17 C16 106.87(19) . . ?
C17 C18 C19 117.7(2) . . ?
C20 C19 C18 121.2(2) . . ?
C21 C20 C19 121.4(2) . . ?
C20 C21 C22 117.3(2) . . ?
C21 C22 C17 121.8(2) . . ?
C21 C22 C23 132.4(2) . . ?
C17 C22 C23 105.78(19) . . ?
N6 C23 N5 123.9(2) . . ?
N6 C23 C22 125.2(2) . . ?
N5 C23 C22 110.94(19) . . ?
N7 C24 C25 124.5(2) . . ?
C26 C25 C24 118.4(3) . . ?
C27 C26 C25 118.6(2) . . ?
C26 C27 C28 119.0(2) . . ?
N7 C28 C27 123.6(2) . . ?
N8 C29 C30 123.5(2) . . ?
C31 C30 C29 118.5(2) . . ?
C30 C31 C32 119.2(2) . . ?
C31 C32 C33 118.4(2) . . ?
N8 C33 C32 123.9(2) . . ?
C1 N2 C8 108.48(19) . . ?
C16 N4 C14 128.31(19) . . ?
C23 N5 C16 108.46(18) . . ?
C24 N7 C28 115.8(2) . . ?
C33 N8 C29 116.5(2) . . ?
C8 N3 C10 126.63(19) . . ?

loop_
_geom_bond_atom_site_label_1
_geom_bond_atom_site_label_2
_geom_bond_distance
_geom_bond_site_symmetry_2
_geom_bond_publ_flag
C1 N1 1.324(3) . ?
C1 N2 1.338(3) . ?
C1 C2 1.475(3) . ?
C2 C3 1.385(3) . ?
C2 C7 1.389(3) . ?
C3 C4 1.389(3) . ?
C4 C5 1.397(3) . ?
C5 C6 1.388(3) . ?
C6 C7 1.382(3) . ?
C7 C8 1.481(3) . ?
C8 N3 1.286(3) . ?
C8 N2 1.404(3) . ?
C10 C15 1.394(3) . ?
C10 N3 1.412(3) . ?
C10 C11 1.422(3) . ?
C11 O1 1.352(3) . ?
C11 C12 1.378(3) . ?
C12 C13 1.397(3) . ?
C13 O2 1.347(3) . ?
C13 C14 1.429(3) . ?
C14 C15 1.397(3) . ?
C14 N4 1.414(3) . ?
C16 N4 1.286(3) . ?
C16 N5 1.410(3) . ?
C16 C17 1.482(3) . ?
C17 C18 1.380(3) . ?
C17 C22 1.392(3) . ?
C18 C19 1.397(3) . ?
C19 C20 1.385(3) . ?
C20 C21 1.381(3) . ?
C21 C22 1.389(3) . ?
C22 C23 1.482(3) . ?
C23 N6 1.314(3) . ?
C23 N5 1.332(3) . ?
C24 N7 1.327(3) . ?
C24 C25 1.378(4) . ?
C25 C26 1.369(4) . ?
C26 C27 1.365(4) . ?
C27 C28 1.382(3) . ?
C28 N7 1.334(3) . ?
C29 N8 1.341(3) . ?
C29 C30 1.379(4) . ?
C30 C31 1.373(3) . ?
C31 C32 1.373(3) . ?
C32 C33 1.377(3) . ?
C33 N8 1.332(3) . ?

loop_
_cod_related_entry_id
_cod_related_entry_database
_cod_related_entry_code
1 ChemSpider 30652939
